data_7033942
loop_
_publ_author_name
'Thiripuranathar, Gobika'
'Man, Wing Y.'
'Palmero, Cesar'
'Chan, Antony P. Y.'
'Leube, Bernhard T.'
'Ellis, David'
'McKay, David'
'Macgregor, Stuart A.'
'Jourdan, Laure'
'Rosair, Georgina M.'
'Welch, Alan J.'

_publ_section_title
;
 Icosahedral metallacarborane/carborane species derived from
 1,1'-bis(o-carborane).
;
_journal_issue 12
_journal_name_full 'Dalton transactions (Cambridge, England : 2003)'
_journal_page_first 5628
_journal_page_last 5637
_journal_paper_doi 10.1039/c5dt00081e
_journal_volume 44
_journal_year 2015
_chemical_formula_moiety 'C9 H26 B19 Co'
_chemical_formula_sum 'C9 H26 B19 Co'
_chemical_formula_weight 398.62
_space_group_crystal_system monoclinic
_space_group_IT_number 14
_space_group_name_Hall '-P 2ybc'
_space_group_name_H-M_alt 'P 1 21/c 1'
_symmetry_space_group_name_Hall '-P 2ybc'
_symmetry_space_group_name_H-M 'P 1 21/c 1'
_atom_sites_solution_hydrogens mixed
_atom_sites_solution_primary direct
_audit_creation_date 2014-12-16
_audit_creation_method
;
Olex2 1.2
(compiled 2013.12.10 svn.r2850 for OlexSys, GUI svn.r4736)
;
_audit_update_record
;
2015-01-05 deposited with the CCDC.
2015-02-09 downloaded from the CCDC.
;
_cell_angle_alpha 90
_cell_angle_beta 95.642(2)
_cell_angle_gamma 90
_cell_formula_units_Z 4
_cell_length_a 12.6472(6)
_cell_length_b 6.6422(3)
_cell_length_c 23.8175(10)
_cell_measurement_reflns_used 9947
_cell_measurement_temperature 100.0(2)
_cell_measurement_theta_max 29.319
_cell_measurement_theta_min 3.185
_cell_volume 1991.10(16)
_computing_data_reduction 'SAINT v7.68A (Bruker, 2009)'
_computing_molecular_graphics 'Olex2 (Dolomanov et al., 2009)'
_computing_publication_material 'Olex2 (Dolomanov et al., 2009)'
_computing_structure_refinement 'XL (Sheldrick, 2008)'
_computing_structure_solution 'XS (Sheldrick, 2008)'
_diffrn_ambient_temperature 100.0(2)
_diffrn_measured_fraction_theta_full 0.999
_diffrn_measured_fraction_theta_max 0.998
_diffrn_measurement_device_type 'Bruker APEX-II CCD'
_diffrn_measurement_method '\f and \w scans'
_diffrn_radiation_monochromator graphite
_diffrn_radiation_type MoK\a
_diffrn_radiation_wavelength 0.71073
_diffrn_reflns_av_R_equivalents 0.0368
_diffrn_reflns_av_unetI/netI 0.0273
_diffrn_reflns_Laue_measured_fraction_full 0.999
_diffrn_reflns_Laue_measured_fraction_max 0.998
_diffrn_reflns_limit_h_max 17
_diffrn_reflns_limit_h_min -17
_diffrn_reflns_limit_k_max 9
_diffrn_reflns_limit_k_min -8
_diffrn_reflns_limit_l_max 33
_diffrn_reflns_limit_l_min -33
_diffrn_reflns_number 37451
_diffrn_reflns_point_group_measured_fraction_full 0.999
_diffrn_reflns_point_group_measured_fraction_max 0.998
_diffrn_reflns_theta_full 26.000
_diffrn_reflns_theta_max 29.576
_diffrn_reflns_theta_min 1.718
_diffrn_standards_number 0
_exptl_absorpt_coefficient_mu 0.855
_exptl_absorpt_correction_T_max 0.7459
_exptl_absorpt_correction_T_min 0.6612
_exptl_absorpt_correction_type multi-scan
_exptl_absorpt_process_details
;
SADABS-2008/1 (Bruker,2008) was used for absorption correction.
wR2(int) was 0.0594 before and 0.0475 after correction.
The Ratio of minimum to maximum transmission is 0.8864.
The \l/2 correction factor is 0.0015.
;
_exptl_crystal_colour yellow
_exptl_crystal_colour_primary yellow
_exptl_crystal_density_diffrn 1.330
_exptl_crystal_description BLOCK
_exptl_crystal_F_000 808
_exptl_crystal_size_max 0.4
_exptl_crystal_size_mid 0.24
_exptl_crystal_size_min 0.08
_refine_diff_density_max 0.364
_refine_diff_density_min -0.243
_refine_diff_density_rms 0.055
_refine_ls_extinction_method none
_refine_ls_goodness_of_fit_ref 1.086
_refine_ls_hydrogen_treatment mixed
_refine_ls_matrix_type full
_refine_ls_number_parameters 325
_refine_ls_number_reflns 5581
_refine_ls_number_restraints 0
_refine_ls_restrained_S_all 1.086
_refine_ls_R_factor_all 0.0404
_refine_ls_R_factor_gt 0.0325
_refine_ls_shift/su_max 0.002
_refine_ls_shift/su_mean 0.000
_refine_ls_structure_factor_coef Fsqd
_refine_ls_weighting_details 'w=1/[\s^2^(Fo^2^)+(0.0314P)^2^+0.8956P] where P=(Fo^2^+2Fc^2^)/3'
_refine_ls_weighting_scheme calc
_refine_ls_wR_factor_gt 0.0732
_refine_ls_wR_factor_ref 0.0764
_reflns_Friedel_coverage 0.000
_reflns_number_gt 4897
_reflns_number_total 5581
_reflns_threshold_expression 'I > 2\s(I)'
_cod_data_source_file c5dt00081e2.cif
_cod_data_source_block 4953
_cod_depositor_comments 'Adding full bibliography for 7033938--7033942.cif.'
_cod_database_code 7033942
_shelxl_version_number 2014/6
_shelx_space_group_comment
;
The symmetry employed for this shelxl refinement is uniquely defined
by the following loop, which should always be used as a source of
symmetry information in preference to the above space-group names.
They are only intended as comments.
;
_shelx_estimated_absorpt_t_max 0.935
_shelx_estimated_absorpt_t_min 0.726
_olex2_refinement_description
;
1. Fixed Uiso
 At 1.2 times of:
  All B(H) groups, All C(H) groups
2.a Ternary CH refined with riding coordinates:
 C21(H21), C22(H22), C23(H23), C24(H24), C25(H25)
;

loop_
_space_group_symop_operation_xyz
'x, y, z'
'-x, y+1/2, -z+1/2'
'-x, -y, -z'
'x, -y-1/2, z-1/2'

loop_
_atom_site_label
_atom_site_type_symbol
_atom_site_fract_x
_atom_site_fract_y
_atom_site_fract_z
_atom_site_U_iso_or_equiv
_atom_site_adp_type
_atom_site_occupancy
_atom_site_site_symmetry_order
_atom_site_calc_flag
_atom_site_refinement_flags_posn
C1 C -0.37554(11) -0.4009(2) -0.39983(6) 0.0186(3) Uani 1 1 d .
H1 H -0.3985(14) -0.267(3) -0.4165(7) 0.022 Uiso 1 1 d R
Co2 Co -0.24871(2) -0.52608(3) -0.43197(2) 0.01431(6) Uani 1 1 d .
B3 B -0.26112(12) -0.4060(2) -0.35532(6) 0.0136(3) Uani 1 1 d .
H3 H -0.2150(13) -0.276(2) -0.3406(7) 0.016 Uiso 1 1 d R
B4 B -0.38978(12) -0.4087(2) -0.32971(6) 0.0159(3) Uani 1 1 d .
H4 H -0.4110(13) -0.284(3) -0.3056(7) 0.019 Uiso 1 1 d R
B5 B -0.47702(13) -0.5435(3) -0.37825(7) 0.0208(3) Uani 1 1 d .
H5 H -0.5557(15) -0.494(3) -0.3861(8) 0.025 Uiso 1 1 d R
B6 B -0.40293(13) -0.6276(3) -0.43406(7) 0.0198(3) Uani 1 1 d .
H6 H -0.4468(13) -0.637(3) -0.4744(7) 0.024 Uiso 1 1 d R
B7 B -0.21432(12) -0.6657(2) -0.35576(6) 0.0146(3) Uani 1 1 d .
H7 H -0.1343(13) -0.703(2) -0.3398(7) 0.017 Uiso 1 1 d R
C8 C -0.29346(10) -0.5773(2) -0.30514(5) 0.0122(2) Uani 1 1 d .
B9 B -0.42362(12) -0.6607(3) -0.31518(7) 0.0182(3) Uani 1 1 d .
H9 H -0.4654(13) -0.691(3) -0.2792(7) 0.022 Uiso 1 1 d R
B10 B -0.43239(14) -0.7966(3) -0.37954(7) 0.0216(3) Uani 1 1 d .
H10 H -0.4863(14) -0.921(3) -0.3876(7) 0.026 Uiso 1 1 d R
B11 B -0.30341(13) -0.8001(2) -0.40413(7) 0.0188(3) Uani 1 1 d .
H11 H -0.2819(14) -0.934(3) -0.4252(7) 0.023 Uiso 1 1 d R
B12 B -0.31628(13) -0.8166(2) -0.33117(7) 0.0171(3) Uani 1 1 d .
H12 H -0.2946(13) -0.939(3) -0.3038(7) 0.021 Uiso 1 1 d R
C21 C -0.22962(15) -0.3288(3) -0.49705(6) 0.0298(4) Uani 1 1 d .
H21 H -0.2780 -0.2142 -0.5090 0.036 Uiso 1 1 calc R
C22 C -0.23916(14) -0.5272(3) -0.51767(6) 0.0265(3) Uani 1 1 d .
H22 H -0.2946 -0.5781 -0.5471 0.032 Uiso 1 1 calc R
C23 C -0.15586(14) -0.6411(3) -0.48959(7) 0.0303(4) Uani 1 1 d .
H23 H -0.1413 -0.7870 -0.4958 0.036 Uiso 1 1 calc R
C24 C -0.09540(13) -0.5111(3) -0.45175(7) 0.0361(5) Uani 1 1 d .
H24 H -0.0308 -0.5494 -0.4264 0.043 Uiso 1 1 calc R
C25 C -0.14108(15) -0.3191(3) -0.45644(7) 0.0343(4) Uani 1 1 d .
H25 H -0.1153 -0.1966 -0.4348 0.041 Uiso 1 1 calc R
C1' C -0.24113(10) -0.55593(19) -0.24460(5) 0.0116(2) Uani 1 1 d .
C2' C -0.22055(11) -0.3230(2) -0.21927(6) 0.0174(3) Uani 1 1 d .
H2' H -0.2494(13) -0.207(3) -0.2467(7) 0.021 Uiso 1 1 d R
B3' B -0.11285(12) -0.4640(2) -0.23571(6) 0.0143(3) Uani 1 1 d .
H3' H -0.0786(13) -0.426(3) -0.2725(7) 0.017 Uiso 1 1 d R
B4' B -0.14217(12) -0.7155(2) -0.21758(6) 0.0140(3) Uani 1 1 d .
H4' H -0.1209(13) -0.834(2) -0.2442(7) 0.017 Uiso 1 1 d R
B5' B -0.26957(13) -0.7187(2) -0.19170(6) 0.0153(3) Uani 1 1 d .
H5' H -0.3203(13) -0.838(3) -0.2018(7) 0.018 Uiso 1 1 d R
B6' B -0.31684(12) -0.4696(2) -0.19381(6) 0.0141(3) Uani 1 1 d .
H6' H -0.3911(13) -0.436(2) -0.2067(7) 0.017 Uiso 1 1 d R
B7' B -0.10631(13) -0.3138(2) -0.17404(7) 0.0168(3) Uani 1 1 d .
H7' H -0.0620(13) -0.179(3) -0.1728(7) 0.020 Uiso 1 1 d R
B8' B -0.05578(13) -0.5641(2) -0.17147(6) 0.0165(3) Uani 1 1 d .
H8' H 0.0286(13) -0.594(3) -0.1658(7) 0.020 Uiso 1 1 d R
B9' B -0.15240(13) -0.7218(2) -0.14379(6) 0.0174(3) Uani 1 1 d .
H9' H -0.1297(13) -0.855(3) -0.1196(7) 0.021 Uiso 1 1 d R
B10' B -0.26234(13) -0.5687(2) -0.12940(6) 0.0174(3) Uani 1 1 d .
H10' H -0.3142(13) -0.603(3) -0.0979(7) 0.021 Uiso 1 1 d R
B11' B -0.23368(13) -0.3169(2) -0.14809(6) 0.0168(3) Uani 1 1 d .
H11' H -0.2666(13) -0.188(3) -0.1320(7) 0.020 Uiso 1 1 d R
B12' B -0.12994(13) -0.4734(3) -0.11665(7) 0.0185(3) Uani 1 1 d .
H12' H -0.0908(14) -0.443(3) -0.0741(7) 0.022 Uiso 1 1 d R

loop_
_atom_site_aniso_label
_atom_site_aniso_U_11
_atom_site_aniso_U_22
_atom_site_aniso_U_33
_atom_site_aniso_U_23
_atom_site_aniso_U_13
_atom_site_aniso_U_12
C1 0.0182(7) 0.0216(7) 0.0157(6) 0.0000(5) 0.0004(5) 0.0010(6)
Co2 0.01712(10) 0.01633(10) 0.00954(9) -0.00011(7) 0.00168(6) -0.00168(7)
B3 0.0155(7) 0.0143(7) 0.0112(6) 0.0019(5) 0.0019(5) -0.0012(5)
B4 0.0141(7) 0.0182(7) 0.0153(7) 0.0015(6) 0.0013(5) 0.0014(6)
B5 0.0143(7) 0.0292(9) 0.0184(7) 0.0007(7) -0.0003(6) -0.0027(6)
B6 0.0194(7) 0.0238(8) 0.0157(7) -0.0021(6) -0.0015(6) -0.0037(6)
B7 0.0172(7) 0.0138(7) 0.0129(6) -0.0003(5) 0.0023(5) -0.0002(5)
C8 0.0128(6) 0.0122(6) 0.0116(6) 0.0006(5) 0.0017(5) -0.0004(5)
B9 0.0143(7) 0.0210(8) 0.0193(7) 0.0013(6) 0.0018(6) -0.0053(6)
B10 0.0210(8) 0.0235(8) 0.0199(8) -0.0002(6) 0.0004(6) -0.0092(7)
B11 0.0230(8) 0.0168(7) 0.0162(7) 0.0001(6) -0.0001(6) -0.0044(6)
B12 0.0212(7) 0.0138(7) 0.0163(7) -0.0004(6) 0.0017(6) -0.0042(6)
C21 0.0461(10) 0.0274(8) 0.0182(7) 0.0083(6) 0.0147(7) 0.0030(7)
C22 0.0325(8) 0.0364(9) 0.0112(6) -0.0028(6) 0.0047(6) -0.0057(7)
C23 0.0383(9) 0.0295(9) 0.0266(8) 0.0030(7) 0.0210(7) 0.0059(7)
C24 0.0198(7) 0.0708(14) 0.0186(7) 0.0130(8) 0.0070(6) -0.0039(8)
C25 0.0471(10) 0.0413(10) 0.0173(7) -0.0074(7) 0.0166(7) -0.0251(9)
C1' 0.0130(6) 0.0107(6) 0.0114(5) 0.0006(4) 0.0027(4) 0.0005(5)
C2' 0.0203(7) 0.0175(7) 0.0146(6) -0.0003(5) 0.0025(5) 0.0004(5)
B3' 0.0142(7) 0.0138(7) 0.0147(7) 0.0002(5) 0.0008(5) -0.0001(5)
B4' 0.0149(7) 0.0132(7) 0.0138(7) 0.0013(5) 0.0018(5) 0.0032(5)
B5' 0.0187(7) 0.0136(7) 0.0143(7) 0.0032(5) 0.0055(6) 0.0013(6)
B6' 0.0168(7) 0.0142(7) 0.0119(6) 0.0009(5) 0.0050(5) 0.0029(6)
B7' 0.0184(7) 0.0151(7) 0.0167(7) -0.0023(6) -0.0003(6) 0.0013(6)
B8' 0.0165(7) 0.0182(8) 0.0146(7) -0.0010(6) -0.0004(5) 0.0041(6)
B9' 0.0228(8) 0.0166(7) 0.0128(7) 0.0024(6) 0.0020(6) 0.0052(6)
B10' 0.0224(8) 0.0185(8) 0.0121(7) 0.0025(6) 0.0055(6) 0.0049(6)
B11' 0.0217(8) 0.0156(7) 0.0132(7) -0.0013(6) 0.0026(6) 0.0043(6)
B12' 0.0220(8) 0.0196(7) 0.0135(7) -0.0017(6) 0.0007(6) 0.0060(6)

loop_
_atom_type_symbol
_atom_type_description
_atom_type_scat_dispersion_real
_atom_type_scat_dispersion_imag
_atom_type_scat_source
C C 0.0033 0.0016 'International Tables Vol C Tables 4.2.6.8 and 6.1.1.4'
H H 0.0000 0.0000 'International Tables Vol C Tables 4.2.6.8 and 6.1.1.4'
B B 0.0013 0.0007 'International Tables Vol C Tables 4.2.6.8 and 6.1.1.4'
Co Co 0.3494 0.9721 'International Tables Vol C Tables 4.2.6.8 and 6.1.1.4'

loop_
_geom_angle_atom_site_label_1
_geom_angle_atom_site_label_2
_geom_angle_atom_site_label_3
_geom_angle
Co2 C1 H1 115.0(10)
B3 C1 H1 117.3(10)
B3 C1 Co2 64.65(7)
B3 C1 B5 114.62(11)
B3 C1 B6 113.16(11)
B4 C1 H1 111.2(10)
B4 C1 Co2 121.64(9)
B4 C1 B3 63.53(9)
B4 C1 B5 62.18(9)
B4 C1 B6 113.66(12)
B5 C1 H1 114.3(10)
B5 C1 Co2 122.11(10)
B5 C1 B6 62.59(10)
B6 C1 H1 123.1(10)
B6 C1 Co2 66.03(7)
C1 Co2 B6 50.16(6)
C1 Co2 B7 87.59(6)
C1 Co2 B11 86.44(7)
C1 Co2 C21 100.32(6)
C1 Co2 C22 120.22(6)
C1 Co2 C23 159.83(7)
C1 Co2 C24 150.86(8)
C1 Co2 C25 113.81(7)
B3 Co2 C1 50.09(6)
B3 Co2 B6 89.63(6)
B3 Co2 B7 53.39(6)
B3 Co2 B11 89.97(6)
B3 Co2 C21 117.10(7)
B3 Co2 C22 156.82(7)
B3 Co2 C23 149.31(7)
B3 Co2 C24 110.51(7)
B3 Co2 C25 96.02(6)
B6 Co2 B11 51.47(7)
B6 Co2 C21 111.74(7)
B7 Co2 B6 89.51(6)
B7 Co2 B11 50.87(6)
B7 Co2 C21 157.55(7)
B7 Co2 C22 148.27(7)
B7 Co2 C25 117.70(7)
C21 Co2 B11 149.71(7)
C22 Co2 B6 97.05(7)
C22 Co2 B11 111.54(7)
C22 Co2 C21 39.97(7)
C22 Co2 C25 67.45(7)
C23 Co2 B6 117.86(7)
C23 Co2 B7 109.92(7)
C23 Co2 B11 96.79(7)
C23 Co2 C21 67.34(7)
C23 Co2 C22 40.29(7)
C23 Co2 C24 40.61(8)
C23 Co2 C25 67.63(7)
C24 Co2 B6 158.22(8)
C24 Co2 B7 95.90(7)
C24 Co2 B11 118.00(8)
C24 Co2 C21 67.15(7)
C24 Co2 C22 67.76(7)
C24 Co2 C25 39.92(8)
C25 Co2 B6 149.61(8)
C25 Co2 B11 157.67(8)
C25 Co2 C21 39.93(7)
C1 B3 Co2 65.26(7)
C1 B3 H3 125.7(9)
C1 B3 B4 57.96(8)
C1 B3 B7 105.71(11)
C1 B3 C8 101.46(10)
Co2 B3 H3 121.5(9)
B4 B3 Co2 117.32(9)
B4 B3 H3 112.2(9)
B4 B3 B7 107.38(10)
B7 B3 Co2 64.26(7)
B7 B3 H3 126.3(9)
C8 B3 Co2 114.30(9)
C8 B3 H3 117.3(8)
C8 B3 B4 58.26(8)
C8 B3 B7 58.71(8)
C1 B4 B3 58.51(8)
C1 B4 H4 124.6(9)
C1 B4 B5 59.35(9)
C1 B4 C8 102.41(10)
C1 B4 B9 105.78(11)
B3 B4 H4 117.7(9)
B5 B4 B3 108.21(11)
B5 B4 H4 125.4(9)
B5 B4 B9 59.99(9)
C8 B4 B3 58.97(8)
C8 B4 H4 122.4(9)
C8 B4 B5 105.66(11)
C8 B4 B9 59.53(9)
B9 B4 B3 108.70(11)
B9 B4 H4 123.7(9)
C1 B5 B4 58.46(9)
C1 B5 H5 120.0(10)
C1 B5 B6 59.17(9)
C1 B5 B9 105.29(11)
C1 B5 B10 105.63(11)
B4 B5 H5 118.7(10)
B4 B5 B6 107.83(11)
B4 B5 B9 60.24(9)
B4 B5 B10 108.25(12)
B6 B5 H5 121.6(10)
B9 B5 H5 124.6(10)
B9 B5 B6 108.05(12)
B9 B5 B10 60.09(10)
B10 B5 H5 126.3(10)
B10 B5 B6 60.05(10)
C1 B6 Co2 63.81(7)
C1 B6 B5 58.24(9)
C1 B6 H6 122.7(10)
C1 B6 B10 104.54(11)
C1 B6 B11 105.53(11)
Co2 B6 H6 116.7(9)
B5 B6 Co2 116.33(10)
B5 B6 H6 115.2(9)
B5 B6 B11 107.57(11)
B10 B6 Co2 116.97(10)
B10 B6 B5 59.57(10)
B10 B6 H6 119.5(10)
B10 B6 B11 59.87(10)
B11 B6 Co2 64.81(7)
B11 B6 H6 127.1(10)
Co2 B7 H7 122.0(9)
B3 B7 Co2 62.35(7)
B3 B7 H7 120.8(9)
C8 B7 Co2 112.00(9)
C8 B7 B3 57.90(8)
C8 B7 H7 114.7(9)
C8 B7 B11 104.34(11)
C8 B7 B12 58.49(8)
B11 B7 Co2 65.51(7)
B11 B7 B3 107.12(11)
B11 B7 H7 129.0(9)
B11 B7 B12 59.63(9)
B12 B7 Co2 116.74(9)
B12 B7 B3 106.56(10)
B12 B7 H7 116.2(9)
B3 C8 B7 63.39(8)
B3 C8 B9 113.69(10)
B4 C8 B3 62.77(8)
B4 C8 B7 114.89(10)
B4 C8 B9 61.84(9)
B4 C8 B12 113.09(10)
B9 C8 B7 113.55(10)
B12 C8 B3 113.69(10)
B12 C8 B7 61.77(9)
B12 C8 B9 62.02(9)
C1' C8 B3 118.68(10)
C1' C8 B4 119.16(11)
C1' C8 B7 117.24(10)
C1' C8 B9 118.45(10)
C1' C8 B12 117.78(11)
B4 B9 H9 119.0(9)
B4 B9 B10 107.95(11)
B4 B9 B12 107.73(11)
B5 B9 B4 59.76(9)
B5 B9 H9 126.0(9)
B5 B9 B10 60.19(10)
B5 B9 B12 108.11(11)
C8 B9 B4 58.63(8)
C8 B9 B5 104.79(11)
C8 B9 H9 119.3(9)
C8 B9 B10 105.09(11)
C8 B9 B12 58.69(8)
B10 B9 H9 127.0(9)
B10 B9 B12 60.18(10)
B12 B9 H9 120.5(9)
B5 B10 B6 60.38(10)
B5 B10 H10 122.3(10)
B5 B10 B11 108.67(12)
B5 B10 B12 107.64(11)
B6 B10 H10 121.8(9)
B6 B10 B11 60.44(9)
B9 B10 B5 59.72(10)
B9 B10 B6 108.02(12)
B9 B10 H10 122.0(9)
B9 B10 B11 107.97(11)
B9 B10 B12 60.05(9)
B11 B10 H10 120.9(10)
B12 B10 B6 107.47(11)
B12 B10 H10 121.7(9)
B12 B10 B11 59.31(9)
Co2 B11 H11 118.1(10)
B6 B11 Co2 63.72(7)
B6 B11 H11 123.0(9)
B7 B11 Co2 63.62(7)
B7 B11 B6 108.21(11)
B7 B11 B10 108.85(11)
B7 B11 H11 123.4(9)
B10 B11 Co2 115.88(10)
B10 B11 B6 59.69(10)
B10 B11 H11 116.5(10)
B12 B11 Co2 115.74(10)
B12 B11 B6 107.55(12)
B12 B11 B7 60.35(9)
B12 B11 B10 60.16(9)
B12 B11 H11 117.6(9)
B7 B12 B9 109.63(11)
B7 B12 B10 108.88(11)
B7 B12 H12 118.9(9)
C8 B12 B7 59.74(8)
C8 B12 B9 59.29(8)
C8 B12 B10 105.23(11)
C8 B12 B11 105.60(11)
C8 B12 H12 117.5(9)
B9 B12 B10 59.77(10)
B9 B12 H12 118.1(9)
B10 B12 H12 127.0(9)
B11 B12 B7 60.02(9)
B11 B12 B9 108.71(12)
B11 B12 B10 60.53(9)
B11 B12 H12 127.6(9)
Co2 C21 H21 125.7
C22 C21 Co2 69.80(9)
C22 C21 H21 125.7
C25 C21 Co2 69.91(9)
C25 C21 H21 125.7
C25 C21 C22 108.52(16)
Co2 C22 H22 126.2
C21 C22 Co2 70.23(8)
C21 C22 H22 126.2
C21 C22 C23 107.60(15)
C23 C22 Co2 69.24(9)
C23 C22 H22 126.2
Co2 C23 H23 126.1
C22 C23 Co2 70.47(9)
C22 C23 H23 126.1
C22 C23 C24 107.80(16)
C24 C23 Co2 69.76(9)
C24 C23 H23 126.1
Co2 C24 H24 125.9
C23 C24 Co2 69.62(9)
C23 C24 H24 125.9
C25 C24 Co2 70.68(10)
C25 C24 C23 108.17(15)
C25 C24 H24 125.9
Co2 C25 H25 126.0
C21 C25 Co2 70.15(9)
C21 C25 H25 126.0
C24 C25 Co2 69.40(10)
C24 C25 C21 107.90(15)
C24 C25 H25 126.0
C8 C1' C2' 117.56(10)
C8 C1' B3' 117.49(10)
C8 C1' B4' 121.81(10)
C8 C1' B5' 121.82(11)
C8 C1' B6' 118.38(10)
C2' C1' B3' 61.15(8)
C2' C1' B4' 110.74(10)
C2' C1' B5' 110.65(10)
C2' C1' B6' 60.89(8)
B4' C1' B3' 62.01(8)
B4' C1' B5' 62.34(8)
B5' C1' B3' 113.15(10)
B6' C1' B3' 112.25(10)
B6' C1' B4' 112.30(10)
B6' C1' B5' 61.51(8)
C1' C2' H2' 114.9(9)
C1' C2' B3' 61.01(8)
C1' C2' B6' 60.77(8)
C1' C2' B7' 110.55(10)
C1' C2' B11' 110.55(10)
B3' C2' H2' 119.2(9)
B6' C2' H2' 114.9(9)
B6' C2' B3' 112.03(11)
B6' C2' B7' 112.42(11)
B6' C2' B11' 61.61(9)
B7' C2' H2' 125.7(9)
B7' C2' B3' 61.85(9)
B7' C2' B11' 62.45(9)
B11' C2' H2' 122.3(9)
B11' C2' B3' 113.00(11)
C1' B3' C2' 57.85(8)
C1' B3' H3' 116.4(9)
C1' B3' B4' 58.69(8)
C1' B3' B7' 105.51(10)
C1' B3' B8' 105.87(10)
C2' B3' H3' 117.2(9)
C2' B3' B4' 105.46(10)
C2' B3' B7' 58.71(8)
C2' B3' B8' 105.83(10)
B4' B3' H3' 123.2(9)
B7' B3' H3' 124.6(9)
B7' B3' B4' 108.80(11)
B8' B3' H3' 130.8(9)
B8' B3' B4' 60.62(9)
B8' B3' B7' 60.59(9)
C1' B4' B3' 59.30(8)
C1' B4' H4' 116.8(9)
C1' B4' B5' 59.07(8)
C1' B4' B8' 105.25(10)
C1' B4' B9' 105.34(10)
B3' B4' H4' 118.7(9)
B3' B4' B5' 108.28(10)
B3' B4' B8' 59.23(9)
B3' B4' B9' 107.51(11)
B5' B4' H4' 119.3(9)
B5' B4' B8' 108.32(11)
B8' B4' H4' 127.6(9)
B9' B4' H4' 128.4(9)
B9' B4' B5' 60.05(9)
B9' B4' B8' 60.22(9)
C1' B5' B4' 58.59(8)
C1' B5' H5' 118.7(9)
C1' B5' B6' 58.94(8)
C1' B5' B9' 104.80(11)
C1' B5' B10' 105.10(10)
B4' B5' H5' 119.4(9)
B4' B5' B10' 107.89(11)
B6' B5' B4' 107.18(10)
B6' B5' H5' 120.9(9)
B6' B5' B9' 106.78(11)
B6' B5' B10' 59.16(9)
B9' B5' B4' 59.82(9)
B9' B5' H5' 126.8(9)
B9' B5' B10' 60.08(9)
B10' B5' H5' 127.1(9)
C1' B6' C2' 58.34(8)
C1' B6' B5' 59.55(8)
C1' B6' H6' 116.0(9)
C1' B6' B10' 107.10(10)
C1' B6' B11' 106.76(11)
C2' B6' B5' 107.03(10)
C2' B6' H6' 116.7(10)
C2' B6' B10' 106.95(11)
C2' B6' B11' 59.32(9)
B5' B6' H6' 122.3(10)
B5' B6' B11' 110.12(11)
B10' B6' B5' 61.10(9)
B10' B6' H6' 129.9(10)
B10' B6' B11' 60.90(9)
B11' B6' H6' 123.7(10)
C2' B7' B3' 59.44(8)
C2' B7' H7' 117.3(9)
C2' B7' B8' 105.41(11)
C2' B7' B11' 58.88(9)
C2' B7' B12' 105.46(11)
B3' B7' H7' 118.8(9)
B3' B7' B8' 59.33(9)
B3' B7' B11' 108.15(11)
B3' B7' B12' 107.73(11)
B8' B7' H7' 127.2(9)
B8' B7' B11' 108.15(11)
B11' B7' H7' 119.7(9)
B12' B7' H7' 127.9(9)
B12' B7' B8' 60.26(9)
B12' B7' B11' 60.02(9)
B3' B8' B4' 60.15(8)
B3' B8' B7' 60.08(9)
B3' B8' H8' 119.6(9)
B3' B8' B9' 107.84(11)
B3' B8' B12' 107.99(11)
B4' B8' H8' 120.7(9)
B4' B8' B9' 59.71(9)
B4' B8' B12' 107.86(11)
B7' B8' B4' 108.03(10)
B7' B8' H8' 121.6(10)
B7' B8' B9' 107.73(11)
B7' B8' B12' 59.82(9)
B9' B8' H8' 123.3(9)
B9' B8' B12' 59.99(9)
B12' B8' H8' 123.7(9)
B4' B9' B5' 60.13(8)
B4' B9' B8' 60.07(9)
B4' B9' H9' 120.4(9)
B4' B9' B10' 108.11(11)
B4' B9' B12' 108.17(11)
B5' B9' B8' 108.27(10)
B5' B9' H9' 120.8(9)
B5' B9' B10' 60.04(9)
B5' B9' B12' 108.31(11)
B8' B9' H9' 121.6(9)
B8' B9' B12' 60.03(9)
B10' B9' B8' 108.14(11)
B10' B9' H9' 122.5(9)
B10' B9' B12' 60.15(9)
B12' B9' H9' 122.8(9)
B5' B10' B9' 59.88(9)
B5' B10' H10' 118.8(9)
B5' B10' B12' 108.05(11)
B6' B10' B5' 59.74(9)
B6' B10' B9' 107.09(10)
B6' B10' H10' 118.7(9)
B6' B10' B11' 59.88(9)
B6' B10' B12' 107.31(11)
B9' B10' H10' 124.0(9)
B9' B10' B12' 59.98(9)
B11' B10' B5' 108.21(10)
B11' B10' B9' 107.86(11)
B11' B10' H10' 122.0(10)
B11' B10' B12' 59.90(9)
B12' B10' H10' 125.8(9)
C2' B11' B6' 59.07(8)
C2' B11' B7' 58.66(8)
C2' B11' B10' 105.44(11)
C2' B11' H11' 117.6(9)
C2' B11' B12' 105.19(11)
B6' B11' B7' 107.31(11)
B6' B11' B10' 59.22(9)
B6' B11' H11' 117.8(9)
B6' B11' B12' 107.14(11)
B7' B11' H11' 121.7(9)
B10' B11' B7' 108.13(11)
B10' B11' H11' 125.7(9)
B10' B11' B12' 60.34(9)
B12' B11' B7' 59.89(9)
B12' B11' H11' 129.0(9)
B7' B12' B8' 59.92(9)
B7' B12' B9' 107.79(11)
B7' B12' B10' 107.82(11)
B7' B12' B11' 60.09(9)
B7' B12' H12' 120.1(9)
B8' B12' B10' 107.87(11)
B8' B12' H12' 120.9(9)
B9' B12' B8' 59.98(9)
B9' B12' B10' 59.87(9)
B9' B12' H12' 123.0(9)
B10' B12' H12' 123.4(9)
B11' B12' B8' 107.93(11)
B11' B12' B9' 107.65(11)
B11' B12' B10' 59.75(9)
B11' B12' H12' 121.6(9)

loop_
_geom_bond_atom_site_label_1
_geom_bond_atom_site_label_2
_geom_bond_distance
C1 H1 1.003(18)
C1 Co2 2.0226(14)
C1 B3 1.708(2)
C1 B4 1.698(2)
C1 B5 1.714(2)
C1 B6 1.731(2)
Co2 B3 2.0124(15)
Co2 B6 2.0597(17)
Co2 B7 2.0464(15)
Co2 B11 2.0787(16)
Co2 C21 2.0622(15)
Co2 C22 2.0566(14)
Co2 C23 2.0404(15)
Co2 C24 2.0423(16)
Co2 C25 2.0590(16)
B3 H3 1.080(16)
B3 B4 1.793(2)
B3 B7 1.824(2)
B3 C8 1.7279(19)
B4 H4 1.058(17)
B4 B5 1.762(2)
B4 C8 1.715(2)
B4 B9 1.771(2)
B5 H5 1.048(18)
B5 B6 1.789(2)
B5 B9 1.766(2)
B5 B10 1.775(3)
B6 H6 1.063(17)
B6 B10 1.783(2)
B6 B11 1.797(2)
B7 H7 1.075(16)
B7 C8 1.743(2)
B7 B11 1.772(2)
B7 B12 1.778(2)
C8 B9 1.731(2)
C8 B12 1.720(2)
C8 C1' 1.5329(17)
B9 H9 1.070(17)
B9 B10 1.773(2)
B9 B12 1.778(2)
B10 H10 1.077(18)
B10 B11 1.787(2)
B10 B12 1.780(2)
B11 H11 1.070(18)
B11 B12 1.765(2)
B12 H12 1.061(17)
C21 H21 1.0000
C21 C22 1.408(2)
C21 C25 1.407(3)
C22 H22 1.0000
C22 C23 1.411(2)
C23 H23 1.0000
C23 C24 1.417(3)
C24 H24 1.0000
C24 C25 1.400(3)
C25 H25 1.0000
C1' C2' 1.6716(19)
C1' B3' 1.727(2)
C1' B4' 1.7160(19)
C1' B5' 1.7247(19)
C1' B6' 1.7137(19)
C2' H2' 1.052(17)
C2' B3' 1.729(2)
C2' B6' 1.716(2)
C2' B7' 1.716(2)
C2' B11' 1.720(2)
B3' H3' 1.046(16)
B3' B4' 1.774(2)
B3' B7' 1.771(2)
B3' B8' 1.757(2)
B4' H4' 1.061(16)
B4' B5' 1.781(2)
B4' B8' 1.782(2)
B4' B9' 1.775(2)
B5' H5' 1.034(17)
B5' B6' 1.758(2)
B5' B9' 1.779(2)
B5' B10' 1.782(2)
B6' H6' 0.985(17)
B6' B10' 1.748(2)
B6' B11' 1.760(2)
B7' H7' 1.058(17)
B7' B8' 1.780(2)
B7' B11' 1.781(2)
B7' B12' 1.778(2)
B8' H8' 1.081(16)
B8' B9' 1.785(2)
B8' B12' 1.786(2)
B9' H9' 1.080(17)
B9' B10' 1.783(2)
B9' B12' 1.785(2)
B10' H10' 1.067(17)
B10' B11' 1.778(2)
B10' B12' 1.788(2)
B11' H11' 1.043(17)
B11' B12' 1.780(2)
B12' H12' 1.102(17)

loop_
_geom_torsion_atom_site_label_1
_geom_torsion_atom_site_label_2
_geom_torsion_atom_site_label_3
_geom_torsion_atom_site_label_4
_geom_torsion
C1 B3 B4 B5 33.82(11)
C1 B3 B4 C8 131.50(11)
C1 B3 B4 B9 97.43(12)
C1 B3 B7 Co2 51.82(8)
C1 B3 B7 C8 -94.04(11)
C1 B3 B7 B11 2.43(13)
C1 B3 B7 B12 -60.16(12)
C1 B3 C8 B4 -40.37(10)
C1 B3 C8 B7 101.54(11)
C1 B3 C8 B9 -4.02(14)
C1 B3 C8 B12 64.45(13)
C1 B3 C8 C1' -150.43(11)
C1 B4 B5 B6 33.99(11)
C1 B4 B5 B9 135.00(12)
C1 B4 B5 B10 97.49(12)
C1 B4 C8 B3 40.84(10)
C1 B4 C8 B7 3.40(14)
C1 B4 C8 B9 -101.16(12)
C1 B4 C8 B12 -64.94(13)
C1 B4 C8 C1' 150.17(11)
C1 B4 B9 B5 -39.21(10)
C1 B4 B9 C8 95.33(11)
C1 B4 B9 B10 -1.73(14)
C1 B4 B9 B12 61.83(13)
C1 B5 B6 Co2 27.68(10)
C1 B5 B6 B10 134.91(12)
C1 B5 B6 B11 97.72(12)
C1 B5 B9 B4 38.67(10)
C1 B5 B9 C8 -0.34(15)
C1 B5 B9 B10 -99.49(12)
C1 B5 B9 B12 -61.71(14)
C1 B5 B10 B6 -39.16(10)
C1 B5 B10 B9 98.91(12)
C1 B5 B10 B11 -1.44(15)
C1 B5 B10 B12 61.30(14)
C1 B6 B10 B5 38.47(10)
C1 B6 B10 B9 1.11(15)
C1 B6 B10 B11 -99.75(12)
C1 B6 B10 B12 -62.28(14)
C1 B6 B11 Co2 -50.43(8)
C1 B6 B11 B7 -3.59(14)
C1 B6 B11 B10 98.05(12)
C1 B6 B11 B12 60.17(13)
Co2 C1 B3 B4 -152.18(10)
Co2 C1 B3 B7 -51.22(8)
Co2 C1 B3 C8 -111.65(9)
Co2 C1 B4 B3 29.70(10)
Co2 C1 B4 B5 -112.39(13)
Co2 C1 B4 C8 -11.38(15)
Co2 C1 B4 B9 -72.87(13)
Co2 C1 B5 B4 111.66(11)
Co2 C1 B5 B6 -30.04(10)
Co2 C1 B5 B9 72.14(13)
Co2 C1 B5 B10 9.54(15)
Co2 C1 B6 B5 152.35(10)
Co2 C1 B6 B10 113.24(10)
Co2 C1 B6 B11 51.02(9)
Co2 B3 B4 C1 -28.50(10)
Co2 B3 B4 B5 5.32(15)
Co2 B3 B4 C8 103.00(11)
Co2 B3 B4 B9 68.93(13)
Co2 B3 B7 C8 -145.86(9)
Co2 B3 B7 B11 -49.38(8)
Co2 B3 B7 B12 -111.98(10)
Co2 B3 C8 B4 -108.23(10)
Co2 B3 C8 B7 33.69(9)
Co2 B3 C8 B9 -71.87(12)
Co2 B3 C8 B12 -3.40(14)
Co2 B3 C8 C1' 141.71(10)
Co2 B6 B10 B5 106.16(12)
Co2 B6 B10 B9 68.80(14)
Co2 B6 B10 B11 -32.06(10)
Co2 B6 B10 B12 5.41(16)
Co2 B6 B11 B7 46.84(9)
Co2 B6 B11 B10 148.48(10)
Co2 B6 B11 B12 110.60(10)
Co2 B7 C8 B3 -32.42(9)
Co2 B7 C8 B4 4.78(14)
Co2 B7 C8 B9 73.35(12)
Co2 B7 C8 B12 108.76(10)
Co2 B7 C8 C1' -142.66(10)
Co2 B7 B11 B6 -46.89(9)
Co2 B7 B11 B10 -110.21(11)
Co2 B7 B11 B12 -147.15(10)
Co2 B7 B12 C8 -100.55(10)
Co2 B7 B12 B9 -67.24(13)
Co2 B7 B12 B10 -3.54(15)
Co2 B7 B12 B11 33.56(10)
Co2 B11 B12 B7 -32.65(10)
Co2 B11 B12 C8 7.43(14)
Co2 B11 B12 B9 69.71(13)
Co2 B11 B12 B10 106.38(12)
Co2 C21 C22 C23 -59.39(11)
Co2 C21 C25 C24 59.35(11)
Co2 C22 C23 C24 -60.04(11)
Co2 C23 C24 C25 -60.44(11)
Co2 C24 C25 C21 -59.83(11)
B3 C1 B4 B5 -142.08(12)
B3 C1 B4 C8 -41.08(10)
B3 C1 B4 B9 -102.57(11)
B3 C1 B5 B4 37.23(11)
B3 C1 B5 B6 -104.46(13)
B3 C1 B5 B9 -2.29(16)
B3 C1 B5 B10 -64.88(14)
B3 C1 B6 Co2 -45.58(9)
B3 C1 B6 B5 106.77(12)
B3 C1 B6 B10 67.66(14)
B3 C1 B6 B11 5.44(15)
B3 B4 B5 C1 -33.48(10)
B3 B4 B5 B6 0.51(15)
B3 B4 B5 B9 101.52(12)
B3 B4 B5 B10 64.01(14)
B3 B4 C8 B7 -37.44(11)
B3 B4 C8 B9 -141.99(11)
B3 B4 C8 B12 -105.78(11)
B3 B4 C8 C1' 109.33(12)
B3 B4 B9 B5 -100.69(12)
B3 B4 B9 C8 33.85(10)
B3 B4 B9 B10 -63.21(14)
B3 B4 B9 B12 0.34(14)
B3 B7 C8 B4 37.20(11)
B3 B7 C8 B9 105.77(11)
B3 B7 C8 B12 141.19(11)
B3 B7 C8 C1' -110.24(12)
B3 B7 B11 Co2 47.64(8)
B3 B7 B11 B6 0.74(14)
B3 B7 B11 B10 -62.57(13)
B3 B7 B11 B12 -99.51(11)
B3 B7 B12 C8 -33.64(9)
B3 B7 B12 B9 -0.34(14)
B3 B7 B12 B10 63.37(13)
B3 B7 B12 B11 100.47(11)
B3 C8 B9 B4 -36.72(11)
B3 C8 B9 B5 2.84(15)
B3 C8 B9 B10 65.37(14)
B3 C8 B9 B12 105.29(11)
B3 C8 B12 B7 37.73(10)
B3 C8 B12 B9 -105.29(12)
B3 C8 B12 B10 -65.53(13)
B3 C8 B12 B11 -2.49(15)
B3 C8 C1' C2' 37.05(16)
B3 C8 C1' B3' -32.95(16)
B3 C8 C1' B4' -105.51(13)
B3 C8 C1' B5' 179.44(11)
B3 C8 C1' B6' 107.06(13)
B4 C1 B3 Co2 152.18(10)
B4 C1 B3 B7 100.95(11)
B4 C1 B3 C8 40.53(10)
B4 C1 B5 B6 -141.70(12)
B4 C1 B5 B9 -39.52(11)
B4 C1 B5 B10 -102.11(12)
B4 C1 B6 Co2 -115.59(10)
B4 C1 B6 B5 36.76(11)
B4 C1 B6 B10 -2.35(15)
B4 C1 B6 B11 -64.57(14)
B4 B3 B7 Co2 112.52(9)
B4 B3 B7 C8 -33.34(9)
B4 B3 B7 B11 63.13(13)
B4 B3 B7 B12 0.54(13)
B4 B3 C8 B7 141.91(11)
B4 B3 C8 B9 36.36(11)
B4 B3 C8 B12 104.83(12)
B4 B3 C8 C1' -110.06(13)
B4 B5 B6 C1 -33.71(11)
B4 B5 B6 Co2 -6.03(16)
B4 B5 B6 B10 101.20(13)
B4 B5 B6 B11 64.01(14)
B4 B5 B9 C8 -39.01(10)
B4 B5 B9 B10 -138.16(11)
B4 B5 B9 B12 -100.38(12)
B4 B5 B10 B6 -100.50(12)
B4 B5 B10 B9 37.57(10)
B4 B5 B10 B11 -62.78(14)
B4 B5 B10 B12 -0.03(15)
B4 C8 B9 B5 39.56(11)
B4 C8 B9 B10 102.09(12)
B4 C8 B9 B12 142.02(11)
B4 C8 B12 B7 106.88(11)
B4 C8 B12 B9 -36.15(10)
B4 C8 B12 B10 3.62(14)
B4 C8 B12 B11 66.66(13)
B4 C8 C1' C2' -35.98(16)
B4 C8 C1' B3' -105.98(13)
B4 C8 C1' B4' -178.53(11)
B4 C8 C1' B5' 106.41(14)
B4 C8 C1' B6' 34.04(16)
B4 B9 B10 B5 -37.29(11)
B4 B9 B10 B6 0.37(15)
B4 B9 B10 B11 64.27(14)
B4 B9 B10 B12 100.56(12)
B4 B9 B12 B7 0.00(15)
B4 B9 B12 C8 33.48(10)
B4 B9 B12 B10 -100.93(12)
B4 B9 B12 B11 -63.94(14)
B5 C1 B3 Co2 115.46(12)
B5 C1 B3 B4 -36.72(12)
B5 C1 B3 B7 64.24(14)
B5 C1 B3 C8 3.81(15)
B5 C1 B4 B3 142.08(12)
B5 C1 B4 C8 101.00(12)
B5 C1 B4 B9 39.52(11)
B5 C1 B6 Co2 -152.35(10)
B5 C1 B6 B10 -39.11(11)
B5 C1 B6 B11 -101.33(12)
B5 B4 C8 B3 102.13(11)
B5 B4 C8 B7 64.68(13)
B5 B4 C8 B9 -39.87(10)
B5 B4 C8 B12 -3.65(14)
B5 B4 C8 C1' -148.54(11)
B5 B4 B9 C8 134.54(11)
B5 B4 B9 B10 37.48(11)
B5 B4 B9 B12 101.04(12)
B5 B6 B10 B9 -37.36(11)
B5 B6 B10 B11 -138.22(12)
B5 B6 B10 B12 -100.75(13)
B5 B6 B11 Co2 -111.42(11)
B5 B6 B11 B7 -64.58(14)
B5 B6 B11 B10 37.06(11)
B5 B6 B11 B12 -0.82(15)
B5 B9 B10 B6 37.65(11)
B5 B9 B10 B11 101.56(12)
B5 B9 B10 B12 137.84(11)
B5 B9 B12 B7 63.15(14)
B5 B9 B12 C8 96.63(12)
B5 B9 B12 B10 -37.79(11)
B5 B9 B12 B11 -0.79(15)
B5 B10 B11 Co2 -6.29(15)
B5 B10 B11 B6 -37.69(11)
B5 B10 B11 B7 62.85(14)
B5 B10 B11 B12 99.87(12)
B5 B10 B12 B7 -64.77(14)
B5 B10 B12 C8 -2.07(14)
B5 B10 B12 B9 37.46(11)
B5 B10 B12 B11 -101.65(12)
B6 C1 B3 Co2 46.24(9)
B6 C1 B3 B4 -105.94(13)
B6 C1 B3 B7 -4.98(14)
B6 C1 B3 C8 -65.41(13)
B6 C1 B4 B3 105.16(13)
B6 C1 B4 B5 -36.92(12)
B6 C1 B4 C8 64.08(13)
B6 C1 B4 B9 2.59(15)
B6 C1 B5 B4 141.70(12)
B6 C1 B5 B9 102.17(13)
B6 C1 B5 B10 39.58(11)
B6 B5 B9 B4 100.65(12)
B6 B5 B9 C8 61.64(14)
B6 B5 B9 B10 -37.51(11)
B6 B5 B9 B12 0.27(15)
B6 B5 B10 B9 138.07(12)
B6 B5 B10 B11 37.72(11)
B6 B5 B10 B12 100.46(12)
B6 B10 B11 Co2 31.40(10)
B6 B10 B11 B7 100.54(12)
B6 B10 B11 B12 137.56(12)
B6 B10 B12 B7 -1.10(15)
B6 B10 B12 C8 61.59(14)
B6 B10 B12 B9 101.13(13)
B6 B10 B12 B11 -37.98(11)
B6 B11 B12 B7 -101.37(12)
B6 B11 B12 C8 -61.28(13)
B6 B11 B12 B9 0.99(15)
B6 B11 B12 B10 37.66(11)
B7 B3 B4 C1 -97.98(11)
B7 B3 B4 B5 -64.16(13)
B7 B3 B4 C8 33.53(9)
B7 B3 B4 B9 -0.55(14)
B7 B3 C8 B4 -141.91(11)
B7 B3 C8 B9 -105.56(12)
B7 B3 C8 B12 -37.09(10)
B7 B3 C8 C1' 108.02(12)
B7 C8 B9 B4 -106.70(11)
B7 C8 B9 B5 -67.14(14)
B7 C8 B9 B10 -4.61(15)
B7 C8 B9 B12 35.32(11)
B7 C8 B12 B9 -143.02(11)
B7 C8 B12 B10 -103.26(11)
B7 C8 B12 B11 -40.22(10)
B7 C8 C1' C2' 110.03(12)
B7 C8 C1' B3' 40.03(15)
B7 C8 C1' B4' -32.52(16)
B7 C8 C1' B5' -107.58(13)
B7 C8 C1' B6' -179.95(10)
B7 B11 B12 C8 40.09(10)
B7 B11 B12 B9 102.36(12)
B7 B11 B12 B10 139.03(12)
C8 B3 B4 C1 -131.50(11)
C8 B3 B4 B5 -97.69(12)
C8 B3 B4 B9 -34.08(10)
C8 B3 B7 Co2 145.86(9)
C8 B3 B7 B11 96.48(11)
C8 B3 B7 B12 33.88(9)
C8 B4 B5 C1 -95.36(11)
C8 B4 B5 B6 -61.36(14)
C8 B4 B5 B9 39.64(10)
C8 B4 B5 B10 2.14(14)
C8 B4 B9 B5 -134.54(11)
C8 B4 B9 B10 -97.07(12)
C8 B4 B9 B12 -33.51(10)
C8 B7 B11 Co2 107.96(9)
C8 B7 B11 B6 61.07(13)
C8 B7 B11 B10 -2.25(14)
C8 B7 B11 B12 -39.19(10)
C8 B7 B12 B9 33.30(10)
C8 B7 B12 B10 97.01(12)
C8 B7 B12 B11 134.11(11)
C8 B9 B10 B5 -98.64(11)
C8 B9 B10 B6 -60.99(14)
C8 B9 B10 B11 2.92(15)
C8 B9 B10 B12 39.20(10)
C8 B9 B12 B7 -33.48(10)
C8 B9 B12 B10 -134.41(11)
C8 B9 B12 B11 -97.42(11)
C8 C1' C2' B3' -107.87(12)
C8 C1' C2' B6' 108.85(12)
C8 C1' C2' B7' -146.26(11)
C8 C1' C2' B11' 146.51(11)
C8 C1' B3' C2' 107.99(12)
C8 C1' B3' B4' -113.36(12)
C8 C1' B3' B7' 143.78(11)
C8 C1' B3' B8' -153.02(11)
C8 C1' B4' B3' 106.58(13)
C8 C1' B4' B5' -112.05(13)
C8 C1' B4' B8' 145.44(11)
C8 C1' B4' B9' -151.88(11)
C8 C1' B5' B4' 112.04(13)
C8 C1' B5' B6' -107.44(13)
C8 C1' B5' B9' 151.64(11)
C8 C1' B5' B10' -145.95(12)
C8 C1' B6' C2' -107.52(12)
C8 C1' B6' B5' 112.88(13)
C8 C1' B6' B10' 152.77(11)
C8 C1' B6' B11' -143.26(11)
B9 B4 B5 C1 -135.00(12)
B9 B4 B5 B6 -101.01(13)
B9 B4 B5 B10 -37.51(11)
B9 B4 C8 B3 141.99(11)
B9 B4 C8 B7 104.55(12)
B9 B4 C8 B12 36.22(11)
B9 B4 C8 C1' -108.67(13)
B9 B5 B6 C1 -97.38(12)
B9 B5 B6 Co2 -69.70(14)
B9 B5 B6 B10 37.53(11)
B9 B5 B6 B11 0.34(15)
B9 B5 B10 B6 -138.07(12)
B9 B5 B10 B11 -100.35(12)
B9 B5 B10 B12 -37.61(10)
B9 C8 B12 B7 143.02(11)
B9 C8 B12 B10 39.76(10)
B9 C8 B12 B11 102.80(12)
B9 C8 C1' C2' -107.78(13)
B9 C8 C1' B3' -177.77(11)
B9 C8 C1' B4' 109.67(13)
B9 C8 C1' B5' 34.61(17)
B9 C8 C1' B6' -37.76(16)
B9 B10 B11 Co2 -69.55(13)
B9 B10 B11 B6 -100.95(13)
B9 B10 B11 B7 -0.41(15)
B9 B10 B11 B12 36.61(11)
B9 B10 B12 B7 -102.22(12)
B9 B10 B12 C8 -39.53(10)
B9 B10 B12 B11 -139.10(12)
B10 B5 B6 C1 -134.91(12)
B10 B5 B6 Co2 -107.23(12)
B10 B5 B6 B11 -37.19(11)
B10 B5 B9 B4 138.16(11)
B10 B5 B9 C8 99.15(12)
B10 B5 B9 B12 37.78(11)
B10 B6 B11 Co2 -148.48(10)
B10 B6 B11 B7 -101.64(12)
B10 B6 B11 B12 -37.88(11)
B10 B9 B12 B7 100.93(12)
B10 B9 B12 C8 134.41(11)
B10 B9 B12 B11 37.00(11)
B10 B11 B12 B7 -139.03(12)
B10 B11 B12 C8 -98.95(12)
B10 B11 B12 B9 -36.67(11)
B11 B6 B10 B5 138.22(12)
B11 B6 B10 B9 100.86(12)
B11 B6 B10 B12 37.47(11)
B11 B7 C8 B3 -101.44(11)
B11 B7 C8 B4 -64.23(13)
B11 B7 C8 B9 4.34(14)
B11 B7 C8 B12 39.75(10)
B11 B7 C8 C1' 148.33(11)
B11 B7 B12 C8 -134.11(11)
B11 B7 B12 B9 -100.81(12)
B11 B7 B12 B10 -37.10(11)
B11 B10 B12 B7 36.88(11)
B11 B10 B12 C8 99.57(11)
B11 B10 B12 B9 139.10(12)
B12 B7 C8 B3 -141.19(11)
B12 B7 C8 B4 -103.98(12)
B12 B7 C8 B9 -35.41(11)
B12 B7 C8 C1' 108.58(12)
B12 B7 B11 Co2 147.15(10)
B12 B7 B11 B6 100.25(12)
B12 B7 B11 B10 36.94(11)
B12 C8 B9 B4 -142.02(11)
B12 C8 B9 B5 -102.46(12)
B12 C8 B9 B10 -39.93(11)
B12 C8 C1' C2' -179.25(11)
B12 C8 C1' B3' 110.75(13)
B12 C8 C1' B4' 38.20(16)
B12 C8 C1' B5' -36.86(16)
B12 C8 C1' B6' -109.24(13)
B12 B9 B10 B5 -137.84(11)
B12 B9 B10 B6 -100.19(12)
B12 B9 B10 B11 -36.29(11)
B12 B10 B11 Co2 -106.16(11)
B12 B10 B11 B6 -137.56(12)
B12 B10 B11 B7 -37.02(11)
C21 C22 C23 Co2 60.01(11)
C21 C22 C23 C24 -0.03(17)
C22 C21 C25 Co2 -59.32(11)
C22 C21 C25 C24 0.03(18)
C22 C23 C24 Co2 60.49(11)
C22 C23 C24 C25 0.05(18)
C23 C24 C25 Co2 59.78(11)
C23 C24 C25 C21 -0.05(18)
C25 C21 C22 Co2 59.39(11)
C25 C21 C22 C23 0.00(17)
C1' C8 B9 B4 109.78(13)
C1' C8 B9 B5 149.34(12)
C1' C8 B9 B10 -148.13(12)
C1' C8 B9 B12 -108.20(13)
C1' C8 B12 B7 -107.71(12)
C1' C8 B12 B9 109.26(12)
C1' C8 B12 B10 149.03(11)
C1' C8 B12 B11 -147.93(11)
C1' C2' B3' B4' -35.84(9)
C1' C2' B3' B7' -138.74(11)
C1' C2' B3' B8' -99.06(11)
C1' C2' B6' B5' 35.76(10)
C1' C2' B6' B10' 99.97(11)
C1' C2' B6' B11' 139.44(11)
C1' C2' B7' B3' 38.03(10)
C1' C2' B7' B8' -0.96(14)
C1' C2' B7' B11' -103.14(11)
C1' C2' B7' B12' -63.72(13)
C1' C2' B11' B6' -37.30(10)
C1' C2' B11' B7' 103.14(12)
C1' C2' B11' B10' 1.03(14)
C1' C2' B11' B12' 63.84(14)
C1' B3' B4' B5' -34.33(10)
C1' B3' B4' B8' -135.21(11)
C1' B3' B4' B9' -97.77(11)
C1' B3' B7' C2' -35.41(9)
C1' B3' B7' B8' 99.75(11)
C1' B3' B7' B11' -1.01(14)
C1' B3' B7' B12' 62.42(13)
C1' B3' B8' B4' 38.74(9)
C1' B3' B8' B7' -99.15(11)
C1' B3' B8' B9' 1.45(14)
C1' B3' B8' B12' -61.95(13)
C1' B4' B5' B6' -34.76(10)
C1' B4' B5' B9' -134.53(11)
C1' B4' B5' B10' -97.10(11)
C1' B4' B8' B3' -38.89(10)
C1' B4' B8' B7' -1.21(14)
C1' B4' B8' B9' 99.20(11)
C1' B4' B8' B12' 62.01(13)
C1' B4' B9' B5' 39.35(10)
C1' B4' B9' B8' -99.05(11)
C1' B4' B9' B10' 1.88(14)
C1' B4' B9' B12' -61.77(13)
C1' B5' B6' C2' -35.24(9)
C1' B5' B6' B10' -135.56(11)
C1' B5' B6' B11' -98.10(11)
C1' B5' B9' B4' -39.00(9)
C1' B5' B9' B8' -1.71(13)
C1' B5' B9' B10' 99.14(11)
C1' B5' B9' B12' 61.88(13)
C1' B5' B10' B6' 38.41(10)
C1' B5' B10' B9' -98.63(11)
C1' B5' B10' B11' 1.88(14)
C1' B5' B10' B12' -61.51(13)
C1' B6' B10' B5' -39.16(10)
C1' B6' B10' B9' -1.08(15)
C1' B6' B10' B11' 100.02(11)
C1' B6' B10' B12' 62.02(13)
C1' B6' B11' C2' 35.31(9)
C1' B6' B11' B7' 0.57(14)
C1' B6' B11' B10' -100.59(11)
C1' B6' B11' B12' -62.44(13)
C2' C1' B3' B4' 138.65(10)
C2' C1' B3' B7' 35.79(10)
C2' C1' B3' B8' 98.99(11)
C2' C1' B4' B3' -38.22(10)
C2' C1' B4' B5' 103.14(11)
C2' C1' B4' B8' 0.64(13)
C2' C1' B4' B9' 63.32(13)
C2' C1' B5' B4' -103.28(11)
C2' C1' B5' B6' 37.24(10)
C2' C1' B5' B9' -63.68(12)
C2' C1' B5' B10' -1.27(14)
C2' C1' B6' B5' -139.60(11)
C2' C1' B6' B10' -99.71(12)
C2' C1' B6' B11' -35.73(10)
C2' B3' B4' C1' 35.47(9)
C2' B3' B4' B5' 1.13(13)
C2' B3' B4' B8' -99.74(11)
C2' B3' B4' B9' -62.30(13)
C2' B3' B7' B8' 135.16(11)
C2' B3' B7' B11' 34.40(10)
C2' B3' B7' B12' 97.83(12)
C2' B3' B8' B4' 99.10(11)
C2' B3' B8' B7' -38.78(10)
C2' B3' B8' B9' 61.81(13)
C2' B3' B8' B12' -1.58(14)
C2' B6' B10' B5' -100.46(11)
C2' B6' B10' B9' -62.37(14)
C2' B6' B10' B11' 38.73(10)
C2' B6' B10' B12' 0.73(14)
C2' B6' B11' B7' -34.74(10)
C2' B6' B11' B10' -135.90(11)
C2' B6' B11' B12' -97.75(12)
C2' B7' B8' B3' 39.04(10)
C2' B7' B8' B4' 1.33(14)
C2' B7' B8' B9' -61.75(13)
C2' B7' B8' B12' -99.26(12)
C2' B7' B11' B6' 34.91(10)
C2' B7' B11' B10' 97.40(12)
C2' B7' B11' B12' 135.05(11)
C2' B7' B12' B8' 99.18(11)
C2' B7' B12' B9' 61.65(13)
C2' B7' B12' B10' -1.56(14)
C2' B7' B12' B11' -38.87(10)
C2' B11' B12' B7' 38.71(10)
C2' B11' B12' B8' 1.26(15)
C2' B11' B12' B9' -62.06(14)
C2' B11' B12' B10' -99.38(11)
B3' C1' C2' B6' -143.28(11)
B3' C1' C2' B7' -38.39(10)
B3' C1' C2' B11' -105.62(12)
B3' C1' B4' B5' 141.36(11)
B3' C1' B4' B8' 38.86(10)
B3' C1' B4' B9' 101.54(11)
B3' C1' B5' B4' -36.84(10)
B3' C1' B5' B6' 103.68(11)
B3' C1' B5' B9' 2.76(14)
B3' C1' B5' B10' 65.17(13)
B3' C1' B6' C2' 34.46(10)
B3' C1' B6' B5' -105.14(11)
B3' C1' B6' B10' -65.25(13)
B3' C1' B6' B11' -1.28(14)
B3' C2' B6' C1' -34.35(10)
B3' C2' B6' B5' 1.41(14)
B3' C2' B6' B10' 65.63(13)
B3' C2' B6' B11' 105.09(12)
B3' C2' B7' B8' -38.98(10)
B3' C2' B7' B11' -141.17(11)
B3' C2' B7' B12' -101.75(11)
B3' C2' B11' B6' -103.52(12)
B3' C2' B11' B7' 36.91(11)
B3' C2' B11' B10' -65.19(14)
B3' C2' B11' B12' -2.38(15)
B3' B4' B5' C1' 34.43(10)
B3' B4' B5' B6' -0.33(14)
B3' B4' B5' B9' -100.10(11)
B3' B4' B5' B10' -62.67(13)
B3' B4' B8' B7' 37.68(10)
B3' B4' B8' B9' 138.09(11)
B3' B4' B8' B12' 100.90(12)
B3' B4' B9' B5' 101.40(11)
B3' B4' B9' B8' -37.00(10)
B3' B4' B9' B10' 63.94(14)
B3' B4' B9' B12' 0.28(14)
B3' B7' B8' B4' -37.71(10)
B3' B7' B8' B9' -100.78(12)
B3' B7' B8' B12' -138.30(12)
B3' B7' B11' C2' -34.63(10)
B3' B7' B11' B6' 0.28(14)
B3' B7' B11' B10' 62.77(13)
B3' B7' B11' B12' 100.42(12)
B3' B7' B12' B8' 36.92(10)
B3' B7' B12' B9' -0.61(15)
B3' B7' B12' B10' -63.82(13)
B3' B7' B12' B11' -101.14(12)
B3' B8' B9' B4' 37.49(10)
B3' B8' B9' B5' 0.17(14)
B3' B8' B9' B10' -63.39(13)
B3' B8' B9' B12' -100.88(12)
B3' B8' B12' B7' -37.31(11)
B3' B8' B12' B9' 100.63(12)
B3' B8' B12' B10' 63.33(14)
B3' B8' B12' B11' 0.20(15)
B4' C1' C2' B3' 38.59(10)
B4' C1' C2' B6' -104.69(11)
B4' C1' C2' B7' 0.20(14)
B4' C1' C2' B11' -67.03(13)
B4' C1' B3' C2' -138.65(10)
B4' C1' B3' B7' -102.86(11)
B4' C1' B3' B8' -39.66(10)
B4' C1' B5' B6' 140.52(11)
B4' C1' B5' B9' 39.60(10)
B4' C1' B5' B10' 102.01(11)
B4' C1' B6' C2' 102.11(11)
B4' C1' B6' B5' -37.49(11)
B4' C1' B6' B10' 2.40(14)
B4' C1' B6' B11' 66.37(13)
B4' B3' B7' C2' -97.04(11)
B4' B3' B7' B8' 38.12(10)
B4' B3' B7' B11' -62.64(13)
B4' B3' B7' B12' 0.79(14)
B4' B3' B8' B7' -137.89(11)
B4' B3' B8' B9' -37.29(10)
B4' B3' B8' B12' -100.69(12)
B4' B5' B6' C1' 34.61(9)
B4' B5' B6' C2' -0.63(14)
B4' B5' B6' B10' -100.95(12)
B4' B5' B6' B11' -63.49(13)
B4' B5' B9' B8' 37.29(10)
B4' B5' B9' B10' 138.14(11)
B4' B5' B9' B12' 100.88(12)
B4' B5' B10' B6' 99.72(11)
B4' B5' B10' B9' -37.32(10)
B4' B5' B10' B11' 63.19(13)
B4' B5' B10' B12' -0.20(14)
B4' B8' B9' B5' -37.32(10)
B4' B8' B9' B10' -100.88(11)
B4' B8' B9' B12' -138.37(11)
B4' B8' B12' B7' -100.88(11)
B4' B8' B12' B9' 37.06(10)
B4' B8' B12' B10' -0.23(14)
B4' B8' B12' B11' -63.36(14)
B4' B9' B10' B5' 37.51(10)
B4' B9' B10' B6' -0.51(15)
B4' B9' B10' B11' -63.61(14)
B4' B9' B10' B12' -100.99(12)
B4' B9' B12' B7' 0.20(15)
B4' B9' B12' B8' -37.30(10)
B4' B9' B12' B10' 100.88(12)
B4' B9' B12' B11' 63.62(14)
B5' C1' C2' B3' 105.78(11)
B5' C1' C2' B6' -37.50(10)
B5' C1' C2' B7' 67.39(13)
B5' C1' C2' B11' 0.16(14)
B5' C1' B3' C2' -101.68(11)
B5' C1' B3' B4' 36.97(10)
B5' C1' B3' B7' -65.88(13)
B5' C1' B3' B8' -2.69(14)
B5' C1' B4' B3' -141.36(11)
B5' C1' B4' B8' -102.50(11)
B5' C1' B4' B9' -39.83(10)
B5' C1' B6' C2' 139.60(11)
B5' C1' B6' B10' 39.89(11)
B5' C1' B6' B11' 103.87(12)
B5' B4' B8' B3' -100.80(11)
B5' B4' B8' B7' -63.11(13)
B5' B4' B8' B9' 37.30(10)
B5' B4' B8' B12' 0.11(14)
B5' B4' B9' B8' -138.40(11)
B5' B4' B9' B10' -37.47(11)
B5' B4' B9' B12' -101.12(12)
B5' B6' B10' B9' 38.08(11)
B5' B6' B10' B11' 139.18(11)
B5' B6' B10' B12' 101.19(11)
B5' B6' B11' C2' 98.35(11)
B5' B6' B11' B7' 63.62(13)
B5' B6' B11' B10' -37.55(10)
B5' B6' B11' B12' 0.60(14)
B5' B9' B10' B6' -38.02(10)
B5' B9' B10' B11' -101.11(11)
B5' B9' B10' B12' -138.50(11)
B5' B9' B12' B7' -63.47(14)
B5' B9' B12' B8' -100.97(11)
B5' B9' B12' B10' 37.21(10)
B5' B9' B12' B11' -0.05(14)
B5' B10' B11' C2' -1.80(14)
B5' B10' B11' B6' 36.47(10)
B5' B10' B11' B7' -63.29(14)
B5' B10' B11' B12' -100.74(12)
B5' B10' B12' B7' 63.55(13)
B5' B10' B12' B8' 0.26(14)
B5' B10' B12' B9' -37.08(10)
B5' B10' B12' B11' 101.01(11)
B6' C1' C2' B3' 143.28(11)
B6' C1' C2' B7' 104.89(12)
B6' C1' C2' B11' 37.66(10)
B6' C1' B3' C2' -34.36(10)
B6' C1' B3' B4' 104.29(11)
B6' C1' B3' B7' 1.43(14)
B6' C1' B3' B8' 64.63(13)
B6' C1' B4' B3' -104.21(11)
B6' C1' B4' B5' 37.16(10)
B6' C1' B4' B8' -65.35(13)
B6' C1' B4' B9' -2.67(14)
B6' C1' B5' B4' -140.52(11)
B6' C1' B5' B9' -100.92(11)
B6' C1' B5' B10' -38.51(10)
B6' C2' B3' C1' 34.25(10)
B6' C2' B3' B4' -1.59(14)
B6' C2' B3' B7' -104.49(12)
B6' C2' B3' B8' -64.81(13)
B6' C2' B7' B3' 103.85(12)
B6' C2' B7' B8' 64.87(13)
B6' C2' B7' B11' -37.31(11)
B6' C2' B7' B12' 2.11(14)
B6' C2' B11' B7' 140.44(11)
B6' C2' B11' B10' 38.33(10)
B6' C2' B11' B12' 101.14(12)
B6' B5' B9' B4' -100.46(11)
B6' B5' B9' B8' -63.17(13)
B6' B5' B9' B10' 37.68(10)
B6' B5' B9' B12' 0.42(14)
B6' B5' B10' B9' -137.03(11)
B6' B5' B10' B11' -36.53(10)
B6' B5' B10' B12' -99.91(12)
B6' B10' B11' C2' -38.27(10)
B6' B10' B11' B7' -99.76(11)
B6' B10' B11' B12' -137.21(11)
B6' B10' B12' B7' 0.52(14)
B6' B10' B12' B8' -62.76(13)
B6' B10' B12' B9' -100.11(11)
B6' B10' B12' B11' 37.99(10)
B6' B11' B12' B7' 100.44(11)
B6' B11' B12' B8' 63.00(14)
B6' B11' B12' B9' -0.33(14)
B6' B11' B12' B10' -37.64(10)
B7' C2' B3' C1' 138.74(11)
B7' C2' B3' B4' 102.90(11)
B7' C2' B3' B8' 39.68(10)
B7' C2' B6' C1' -101.79(12)
B7' C2' B6' B5' -66.03(13)
B7' C2' B6' B10' -1.81(14)
B7' C2' B6' B11' 37.65(11)
B7' C2' B11' B6' -140.44(11)
B7' C2' B11' B10' -102.10(12)
B7' C2' B11' B12' -39.29(11)
B7' B3' B4' C1' 97.11(11)
B7' B3' B4' B5' 62.77(13)
B7' B3' B4' B8' -38.10(10)
B7' B3' B4' B9' -0.67(14)
B7' B3' B8' B4' 137.89(11)
B7' B3' B8' B9' 100.59(11)
B7' B3' B8' B12' 37.20(11)
B7' B8' B9' B4' 100.93(11)
B7' B8' B9' B5' 63.60(13)
B7' B8' B9' B10' 0.04(14)
B7' B8' B9' B12' -37.44(10)
B7' B8' B12' B9' 137.94(11)
B7' B8' B12' B10' 100.65(12)
B7' B8' B12' B11' 37.52(11)
B7' B11' B12' B8' -37.44(11)
B7' B11' B12' B9' -100.77(12)
B7' B11' B12' B10' -138.08(11)
B8' B3' B4' C1' 135.21(11)
B8' B3' B4' B5' 100.88(11)
B8' B3' B4' B9' 37.44(10)
B8' B3' B7' C2' -135.16(11)
B8' B3' B7' B11' -100.76(12)
B8' B3' B7' B12' -37.33(11)
B8' B4' B5' C1' 97.16(11)
B8' B4' B5' B6' 62.40(13)
B8' B4' B5' B9' -37.37(10)
B8' B4' B5' B10' 0.05(14)
B8' B4' B9' B5' 138.40(11)
B8' B4' B9' B10' 100.94(12)
B8' B4' B9' B12' 37.28(10)
B8' B7' B11' C2' -97.40(11)
B8' B7' B11' B6' -62.49(13)
B8' B7' B11' B10' -0.01(14)
B8' B7' B11' B12' 37.64(10)
B8' B7' B12' B9' -37.53(10)
B8' B7' B12' B10' -100.74(12)
B8' B7' B12' B11' -138.05(12)
B8' B9' B10' B5' 101.06(11)
B8' B9' B10' B6' 63.04(14)
B8' B9' B10' B11' -0.05(14)
B8' B9' B10' B12' -37.43(10)
B8' B9' B12' B7' 37.50(10)
B8' B9' B12' B10' 138.18(11)
B8' B9' B12' B11' 100.92(12)
B9' B4' B5' C1' 134.53(11)
B9' B4' B5' B6' 99.78(12)
B9' B4' B5' B10' 37.43(10)
B9' B4' B8' B3' -138.09(11)
B9' B4' B8' B7' -100.41(12)
B9' B4' B8' B12' -37.19(10)
B9' B5' B6' C1' 97.46(11)
B9' B5' B6' C2' 62.22(13)
B9' B5' B6' B10' -38.10(10)
B9' B5' B6' B11' -0.63(14)
B9' B5' B10' B6' 137.03(11)
B9' B5' B10' B11' 100.51(12)
B9' B5' B10' B12' 37.12(10)
B9' B8' B12' B7' -137.94(11)
B9' B8' B12' B10' -37.29(10)
B9' B8' B12' B11' -100.43(12)
B9' B10' B11' C2' 61.53(13)
B9' B10' B11' B6' 99.79(11)
B9' B10' B11' B7' 0.03(14)
B9' B10' B11' B12' -37.42(10)
B9' B10' B12' B7' 100.63(11)
B9' B10' B12' B8' 37.34(10)
B9' B10' B12' B11' 138.09(11)
B10' B5' B6' C1' 135.56(11)
B10' B5' B6' C2' 100.32(12)
B10' B5' B6' B11' 37.46(10)
B10' B5' B9' B4' -138.14(11)
B10' B5' B9' B8' -100.84(12)
B10' B5' B9' B12' -37.26(10)
B10' B6' B11' C2' 135.90(11)
B10' B6' B11' B7' 101.16(12)
B10' B6' B11' B12' 38.15(10)
B10' B9' B12' B7' -100.68(12)
B10' B9' B12' B8' -138.18(11)
B10' B9' B12' B11' -37.26(10)
B10' B11' B12' B7' 138.08(11)
B10' B11' B12' B8' 100.64(12)
B10' B11' B12' B9' 37.31(10)
B11' C2' B3' C1' 101.58(12)
B11' C2' B3' B4' 65.74(13)
B11' C2' B3' B7' -37.16(11)
B11' C2' B3' B8' 2.52(15)
B11' C2' B6' C1' -139.44(11)
B11' C2' B6' B5' -103.68(11)
B11' C2' B6' B10' -39.47(10)
B11' C2' B7' B3' 141.17(11)
B11' C2' B7' B8' 102.18(12)
B11' C2' B7' B12' 39.42(10)
B11' B6' B10' B5' -139.18(11)
B11' B6' B10' B9' -101.10(12)
B11' B6' B10' B12' -38.00(10)
B11' B7' B8' B3' 100.76(12)
B11' B7' B8' B4' 63.05(13)
B11' B7' B8' B9' -0.02(14)
B11' B7' B8' B12' -37.54(11)
B11' B7' B12' B8' 138.05(12)
B11' B7' B12' B9' 100.53(12)
B11' B7' B12' B10' 37.31(10)
B11' B10' B12' B7' -37.46(10)
B11' B10' B12' B8' -100.75(12)
B11' B10' B12' B9' -138.09(11)
B12' B7' B8' B3' 138.30(12)
B12' B7' B8' B4' 100.59(12)
B12' B7' B8' B9' 37.52(10)
B12' B7' B11' C2' -135.05(11)
B12' B7' B11' B6' -100.14(12)
B12' B7' B11' B10' -37.65(10)
B12' B8' B9' B4' 138.37(11)
B12' B8' B9' B5' 101.05(12)
B12' B8' B9' B10' 37.49(10)
B12' B9' B10' B5' 138.50(11)
B12' B9' B10' B6' 100.48(12)
B12' B9' B10' B11' 37.38(10)
B12' B10' B11' C2' 98.94(11)
B12' B10' B11' B6' 137.21(11)
B12' B10' B11' B7' 37.45(10)
